data_4506144
loop_
_publ_author_name
'Batsanov, Andrei S.'
'Howard, Judith A. K.'
'Albesa-Jov\'e, David'
'Collings, Jonathan C.'
'Liu, Zhiqiang'
'Mkhalid, Ibraheem A. I.'
'Thibault, Marie-H\'el\`ene'
'Marder, Todd B.'

_publ_section_title
;
 Structural Versatility of
 Pyrene-2-(4,4,5,5-tetramethyl-[1,3,2]dioxaborolane) and
 Pyrene-2,7-bis(4,4,5,5-tetramethyl-[1,3,2]dioxaborolane)
;
_journal_issue 6
_journal_name_full 'Crystal Growth &amp; Design'
_journal_page_first 2794
_journal_paper_doi 10.1021/cg201554t
_journal_volume 12
_journal_year 2012
_chemical_formula_moiety 'C28 H32 B2 O4,C7 H8'
_chemical_formula_sum 'C35 H40 B2 O4'
_chemical_formula_weight 546.29
_chemical_name_systematic
;Pyrene-2,7-bis(4,4,5,5-tetramethyl-[1,3,2]dioxaborolane), 
toluene solvate  
;
_space_group_IT_number 14
_symmetry_cell_setting monoclinic
_symmetry_space_group_name_Hall '-P 2yn'
_symmetry_space_group_name_H-M 'P 1 21/n 1'
_atom_sites_solution_hydrogens geom
_atom_sites_solution_primary direct
_atom_sites_solution_secondary difmap
_audit_creation_method SHELXL-97
_cell_angle_alpha 90.00
_cell_angle_beta 91.997(10)
_cell_angle_gamma 90.00
_cell_formula_units_Z 2
_cell_length_a 6.6050(4)
_cell_length_b 19.8267(12)
_cell_length_c 11.7290(7)
_cell_measurement_reflns_used 3697
_cell_measurement_temperature 120(2)
_cell_measurement_theta_max 29.91
_cell_measurement_theta_min 2.69
_cell_volume 1535.04(16)
_computing_cell_refinement 'SAINT version 6.45A (Bruker, 2003)'
_computing_data_collection 'SMART version 5.625 (Bruker, 2001)'
_computing_data_reduction 'SAINT version 6.45A (Bruker, 2003)'
_computing_molecular_graphics
;
 OLEX2: a complete structure solution, refinement and analysis program.
 Dolomanov et al., J. Appl. Cryst. (2009). 42, 339-341
;
_computing_publication_material
;
 OLEX2: a complete structure solution, refinement and analysis program.
 Dolomanov et al., J. Appl. Cryst. (2009). 42, 339-341
;
_computing_structure_refinement 'SHELXL-97 (Sheldrick, 2008)'
_computing_structure_solution 'SHELXS-97 (Sheldrick, 2008)'
_diffrn_ambient_temperature 120(2)
_diffrn_detector_area_resol_mean 5.6
_diffrn_measured_fraction_theta_full 0.999
_diffrn_measured_fraction_theta_max 0.999
_diffrn_measurement_device_type 'Bruker SMART 6000 CCD area detector'
_diffrn_measurement_method '\w scans'
_diffrn_radiation_monochromator graphite
_diffrn_radiation_source 'fine-focus sealed tube'
_diffrn_radiation_type MoK\a
_diffrn_radiation_wavelength 0.71073
_diffrn_reflns_av_R_equivalents 0.0835
_diffrn_reflns_av_sigmaI/netI 0.0574
_diffrn_reflns_limit_h_max 9
_diffrn_reflns_limit_h_min -9
_diffrn_reflns_limit_k_max 27
_diffrn_reflns_limit_k_min -27
_diffrn_reflns_limit_l_max 16
_diffrn_reflns_limit_l_min -16
_diffrn_reflns_number 22749
_diffrn_reflns_theta_full 30.01
_diffrn_reflns_theta_max 30.01
_diffrn_reflns_theta_min 2.02
_diffrn_standards_number 0
_exptl_absorpt_coefficient_mu 0.074
_exptl_absorpt_correction_type none
_exptl_crystal_colour colourless
_exptl_crystal_density_diffrn 1.182
_exptl_crystal_density_method 'not measured'
_exptl_crystal_description prism
_exptl_crystal_F_000 584
_exptl_crystal_size_max 0.40
_exptl_crystal_size_mid 0.09
_exptl_crystal_size_min 0.07
_refine_diff_density_max 0.278
_refine_diff_density_min -0.200
_refine_diff_density_rms 0.046
_refine_ls_extinction_method none
_refine_ls_goodness_of_fit_ref 1.032
_refine_ls_hydrogen_treatment constr
_refine_ls_matrix_type full
_refine_ls_number_parameters 234
_refine_ls_number_reflns 4485
_refine_ls_number_restraints 0
_refine_ls_restrained_S_all 1.032
_refine_ls_R_factor_all 0.1034
_refine_ls_R_factor_gt 0.0546
_refine_ls_shift/su_max 0.002
_refine_ls_shift/su_mean 0.000
_refine_ls_structure_factor_coef Fsqd
_refine_ls_weighting_details 'calc w=1/[\s^2^(Fo^2^)+(0.0854P)^2^+0.0011P] where P=(Fo^2^+2Fc^2^)/3'
_refine_ls_weighting_scheme calc
_refine_ls_wR_factor_gt 0.1458
_refine_ls_wR_factor_ref 0.1682
_reflns_number_gt 2506
_reflns_number_total 4485
_reflns_threshold_expression I>2\s(I)
_cod_data_source_file cg201554t_si_002.cif
_cod_data_source_block \b-1.PhMe
_cod_depositor_comments
;
The following automatic conversions were performed:

'_symmetry_cell_setting' value 'Monoclinic' changed to 'monoclinic'
according to /home/saulius/struct/CIF-dictionaries/cif_core.dic
dictionary named 'cif_core.dic' version 2.4.1 from 2010-06-29.

Automatic conversion script
Id: cif_fix_values 1891 2012-01-12 08:04:46Z andrius 
;
_cod_original_sg_symbol_H-M 'P 21/n'
_cod_database_code 4506144

loop_
_symmetry_equiv_pos_as_xyz
'x, y, z'
'-x+1/2, y+1/2, -z+1/2'
'-x, -y, -z'
'x-1/2, -y-1/2, z-1/2'

loop_
_atom_site_label
_atom_site_type_symbol
_atom_site_fract_x
_atom_site_fract_y
_atom_site_fract_z
_atom_site_U_iso_or_equiv
_atom_site_adp_type
_atom_site_occupancy
_atom_site_symmetry_multiplicity
_atom_site_calc_flag
_atom_site_refinement_flags
_atom_site_disorder_assembly
_atom_site_disorder_group
O1A O 0.2626(4) 0.28213(15) 0.3192(3) 0.0336(6) Uani 0.603(3) 1 d P A 1
O2A O 0.5630(3) 0.30425(10) 0.23235(18) 0.0311(5) Uani 0.603(3) 1 d P A 1
O1B O 0.2887(8) 0.2963(2) 0.3390(4) 0.0298(12) Uiso 0.397(3) 1 d P A 2
O2B O 0.5202(5) 0.28501(18) 0.2021(3) 0.0350(9) Uiso 0.397(3) 1 d P A 2
C1 C 0.0665(2) 0.40209(6) 0.19983(12) 0.0301(3) Uani 1 1 d . . .
H1 H 0.0079 0.3857 0.2673 0.036 Uiso 1 1 d R . .
C2 C 0.2518(2) 0.37543(7) 0.16732(12) 0.0298(3) Uani 1 1 d . A .
C3 C 0.3348(2) 0.39899(6) 0.06745(12) 0.0298(3) Uani 1 1 d . . .
H3 H 0.4608 0.3812 0.0449 0.036 Uiso 1 1 d R . .
C4 C 0.3202(2) 0.47246(7) -0.10516(12) 0.0307(3) Uani 1 1 d . . .
H4 H 0.4450 0.4547 -0.1295 0.037 Uiso 1 1 d R . .
C5 C 0.2242(2) 0.52000(7) -0.16926(12) 0.0315(3) Uani 1 1 d . . .
H5 H 0.2830 0.5351 -0.2375 0.038 Uiso 1 1 d R . .
C6 C 0.2382(2) 0.44810(6) -0.00097(11) 0.0270(3) Uani 1 1 d . . .
C7 C 0.05107(19) 0.47487(6) 0.03380(11) 0.0248(3) Uani 1 1 d . . .
C8 C -0.0351(2) 0.45192(6) 0.13627(11) 0.0271(3) Uani 1 1 d . . .
C9A C 0.4038(4) 0.22916(15) 0.3583(3) 0.0337(7) Uani 0.603(3) 1 d P A 1
C10A C 0.6132(4) 0.25677(13) 0.3258(2) 0.0342(7) Uani 0.603(3) 1 d P A 1
C11A C 0.3422(5) 0.16573(14) 0.2884(3) 0.0574(10) Uani 0.603(3) 1 d P A 1
H111 H 0.3541 0.1754 0.2087 0.086 Uiso 0.603(3) 1 d PR A 1
H112 H 0.2049 0.1536 0.3030 0.086 Uiso 0.603(3) 1 d PR A 1
H113 H 0.4307 0.1291 0.3096 0.086 Uiso 0.603(3) 1 d PR A 1
C12A C 0.3722(5) 0.21643(18) 0.4822(3) 0.0466(8) Uani 0.603(3) 1 d P A 1
H121 H 0.2374 0.1997 0.4919 0.070 Uiso 0.603(3) 1 d PR A 1
H122 H 0.3898 0.2580 0.5236 0.070 Uiso 0.603(3) 1 d PR A 1
H123 H 0.4689 0.1838 0.5108 0.070 Uiso 0.603(3) 1 d PR A 1
C13A C 0.7140(5) 0.29837(16) 0.4223(3) 0.0486(8) Uani 0.603(3) 1 d P A 1
H131 H 0.6214 0.3324 0.4463 0.073 Uiso 0.603(3) 1 d PR A 1
H132 H 0.8346 0.3193 0.3957 0.073 Uiso 0.603(3) 1 d PR A 1
H133 H 0.7484 0.2692 0.4854 0.073 Uiso 0.603(3) 1 d PR A 1
C9B C 0.4413(7) 0.2493(2) 0.3864(4) 0.0324(12) Uiso 0.397(3) 1 d P A 2
C10B C 0.5526(6) 0.22695(19) 0.2763(3) 0.0291(9) Uiso 0.397(3) 1 d P A 2
C11B C 0.5653(7) 0.2889(2) 0.4714(3) 0.0438(12) Uani 0.397(3) 1 d P A 2
H114 H 0.4853 0.3042 0.5331 0.066 Uiso 0.397(3) 1 d PR A 2
H115 H 0.6201 0.3271 0.4326 0.066 Uiso 0.397(3) 1 d PR A 2
H116 H 0.6741 0.2611 0.5010 0.066 Uiso 0.397(3) 1 d PR A 2
C12B C 0.3314(8) 0.1912(3) 0.4431(5) 0.0450(13) Uiso 0.397(3) 1 d P A 2
H124 H 0.2389 0.1696 0.3896 0.067 Uiso 0.397(3) 1 d PR A 2
H125 H 0.2575 0.2090 0.5054 0.067 Uiso 0.397(3) 1 d PR A 2
H126 H 0.4290 0.1588 0.4715 0.067 Uiso 0.397(3) 1 d PR A 2
C13B C 0.4639(8) 0.1684(2) 0.2125(4) 0.0505(13) Uani 0.397(3) 1 d P A 2
H134 H 0.5210 0.1643 0.1386 0.076 Uiso 0.397(3) 1 d PR A 2
H135 H 0.3204 0.1758 0.2038 0.076 Uiso 0.397(3) 1 d PR A 2
H136 H 0.4889 0.1277 0.2552 0.076 Uiso 0.397(3) 1 d PR A 2
C14 C 0.7699(3) 0.21040(9) 0.28844(16) 0.0523(5) Uani 1 1 d . . .
H141 H 0.8806 0.2358 0.2593 0.078 Uiso 0.603(3) 1 d PR A 1
H142 H 0.7137 0.1817 0.2295 0.078 Uiso 0.603(3) 1 d PR A 1
H143 H 0.8176 0.1833 0.3517 0.078 Uiso 0.603(3) 1 d PR A 1
H144 H 0.8393 0.2436 0.3347 0.078 Uiso 0.397(3) 1 d PR A 2
H145 H 0.8258 0.2096 0.2140 0.078 Uiso 0.397(3) 1 d PR A 2
H146 H 0.7856 0.1668 0.3233 0.078 Uiso 0.397(3) 1 d PR A 2
B B 0.3594(3) 0.31934(8) 0.23968(14) 0.0307(4) Uani 1 1 d . . .
C15 C 0.3241(4) 0.46264(12) 0.5047(2) 0.0764(7) Uani 1 1 d . . .
H15 H 0.2016 0.4367 0.5077 0.092 Uiso 0.50 1 d PR B 2
C16 C 0.4775(5) 0.45435(12) 0.58665(19) 0.0802(7) Uani 1 1 d . . .
H16 H 0.4622 0.4227 0.6466 0.075(7) Uiso 1 1 d R . .
C17 C 0.3503(5) 0.50905(13) 0.4177(2) 0.0818(7) Uani 1 1 d . . .
H17 H 0.2464 0.5153 0.3605 0.115(11) Uiso 1 1 d R . .
C18 C 0.1533(6) 0.4250(2) 0.5154(4) 0.0639(11) Uani 0.50 1 d P C 1
H181 H 0.1785 0.3786 0.4904 0.096 Uiso 0.50 1 d PR C 1
H182 H 0.0430 0.4446 0.4681 0.096 Uiso 0.50 1 d PR C 1
H183 H 0.1152 0.4247 0.5954 0.096 Uiso 0.50 1 d PR C 1

loop_
_atom_site_aniso_label
_atom_site_aniso_U_11
_atom_site_aniso_U_22
_atom_site_aniso_U_33
_atom_site_aniso_U_23
_atom_site_aniso_U_13
_atom_site_aniso_U_12
O1A 0.0289(12) 0.0280(13) 0.0431(16) 0.0124(11) -0.0089(10) 0.0044(10)
O2A 0.0316(10) 0.0287(10) 0.0327(11) 0.0133(9) -0.0031(8) 0.0034(8)
C1 0.0378(8) 0.0251(7) 0.0268(7) 0.0020(5) -0.0063(6) -0.0005(6)
C2 0.0351(7) 0.0240(6) 0.0294(7) -0.0003(6) -0.0093(6) 0.0010(6)
C3 0.0317(7) 0.0252(7) 0.0321(7) -0.0003(6) -0.0066(6) 0.0029(6)
C4 0.0314(7) 0.0285(7) 0.0319(7) 0.0001(6) -0.0024(6) 0.0025(6)
C5 0.0360(7) 0.0301(7) 0.0283(7) 0.0016(6) -0.0017(6) 0.0004(6)
C6 0.0312(7) 0.0219(6) 0.0272(7) -0.0018(5) -0.0067(6) 0.0001(5)
C7 0.0289(7) 0.0205(6) 0.0244(6) -0.0024(5) -0.0093(5) -0.0013(5)
C8 0.0324(7) 0.0230(6) 0.0252(7) -0.0011(5) -0.0073(6) -0.0006(5)
C9A 0.0293(14) 0.0299(15) 0.0413(17) 0.0142(13) -0.0068(12) 0.0067(12)
C10A 0.0334(13) 0.0351(13) 0.0340(14) 0.0153(11) -0.0020(11) 0.0052(10)
C11A 0.0523(19) 0.0359(15) 0.082(3) 0.0049(16) -0.0205(18) -0.0018(13)
C12A 0.0404(16) 0.055(2) 0.0445(18) 0.0233(16) 0.0079(14) 0.0137(15)
C13A 0.0499(18) 0.0542(18) 0.0406(16) 0.0034(13) -0.0135(14) -0.0100(14)
C11B 0.054(3) 0.046(2) 0.030(2) 0.0011(18) -0.0105(19) 0.006(2)
C13B 0.076(4) 0.036(2) 0.039(2) -0.0058(18) -0.013(2) 0.016(2)
C14 0.0442(10) 0.0589(11) 0.0543(11) 0.0250(9) 0.0094(8) 0.0184(8)
B 0.0362(9) 0.0267(8) 0.0288(8) 0.0009(6) -0.0061(7) 0.0030(7)
C15 0.1028(19) 0.0656(14) 0.0622(14) -0.0078(11) 0.0249(14) 0.0106(14)
C16 0.127(2) 0.0676(15) 0.0469(13) -0.0030(11) 0.0132(14) 0.0146(16)
C17 0.116(2) 0.0721(16) 0.0575(14) -0.0057(12) 0.0122(15) 0.0113(16)
C18 0.060(2) 0.072(3) 0.060(3) 0.001(2) 0.003(2) 0.008(2)

loop_
_atom_type_symbol
_atom_type_description
_atom_type_scat_dispersion_real
_atom_type_scat_dispersion_imag
_atom_type_scat_source
C C 0.0033 0.0016 'International Tables Vol C Tables 4.2.6.8 and 6.1.1.4'
H H 0.0000 0.0000 'International Tables Vol C Tables 4.2.6.8 and 6.1.1.4'
B B 0.0013 0.0007 'International Tables Vol C Tables 4.2.6.8 and 6.1.1.4'
O O 0.0106 0.0060 'International Tables Vol C Tables 4.2.6.8 and 6.1.1.4'

loop_
_exptl_crystal_face_index_h
_exptl_crystal_face_index_k
_exptl_crystal_face_index_l
_exptl_crystal_face_perp_dist
0.00 -1.00 1.00 0.0450
0.00 1.00 -1.00 0.0450
0.00 1.00 1.00 0.0350
0.00 -1.00 -1.00 0.0350
1.00 0.00 -1.00 0.1700
-1.00 0.00 1.00 0.1700

loop_
_geom_angle_atom_site_label_1
_geom_angle_atom_site_label_2
_geom_angle_atom_site_label_3
_geom_angle
_geom_angle_site_symmetry_1
_geom_angle_site_symmetry_3
B O1A C9A 107.0(2) . .
B O2A C10A 106.62(16) . .
B O1B C9B 106.7(4) . .
B O2B C10B 107.8(3) . .
C8 C1 C2 122.10(13) . .
C3 C2 C1 118.48(12) . .
C3 C2 B 120.91(13) . .
C1 C2 B 120.59(13) . .
C2 C3 C6 122.07(13) . .
C5 C4 C6 121.62(13) . .
C4 C5 C8 121.19(13) . 3_565
C3 C6 C7 118.64(13) . .
C3 C6 C4 122.88(13) . .
C7 C6 C4 118.48(12) . .
C6 C7 C8 120.12(11) . .
C6 C7 C7 120.07(16) . 3_565
C8 C7 C7 119.80(16) . 3_565
C1 C8 C7 118.58(13) . .
C1 C8 C5 122.58(13) . 3_565
C7 C8 C5 118.83(12) . 3_565
O1A C9A C12A 108.4(3) . .
O1A C9A C11A 105.3(2) . .
C12A C9A C11A 109.5(3) . .
O1A C9A C10A 103.5(2) . .
C12A C9A C10A 117.0(3) . .
C11A C9A C10A 112.2(3) . .
C14 C10A O2A 108.79(19) . .
C14 C10A C13A 105.4(2) . .
O2A C10A C13A 106.6(2) . .
C14 C10A C9A 120.0(2) . .
O2A C10A C9A 103.24(18) . .
C13A C10A C9A 112.2(3) . .
O1B C9B C11B 105.9(4) . .
O1B C9B C12B 108.3(4) . .
C11B C9B C12B 111.4(4) . .
O1B C9B C10B 101.7(4) . .
C11B C9B C10B 115.9(4) . .
C12B C9B C10B 112.8(4) . .
O2B C10B C14 110.9(3) . .
O2B C10B C13B 105.6(3) . .
C14 C10B C13B 103.9(3) . .
O2B C10B C9B 101.8(3) . .
C14 C10B C9B 117.7(3) . .
C13B C10B C9B 116.5(4) . .
O2B B O1B 114.3(3) . .
O2B B O1A 110.1(2) . .
O1B B O2A 110.3(3) . .
O1A B O2A 113.88(17) . .
O2B B C2 122.2(2) . .
O1B B C2 123.2(3) . .
O1A B C2 122.90(17) . .
O2A B C2 123.18(15) . .
C18 C15 C16 117.4(3) . .
C18 C15 C17 123.7(3) . .
C16 C15 C17 118.9(3) . .
C17 C16 C15 120.5(2) 3_666 .
C16 C17 C15 120.6(3) 3_666 .

loop_
_geom_bond_atom_site_label_1
_geom_bond_atom_site_label_2
_geom_bond_distance
_geom_bond_site_symmetry_2
O1A B 1.365(3) .
O1A C9A 1.467(4) .
O2A B 1.384(2) .
O2A C10A 1.474(3) .
O1B B 1.350(6) .
O1B C9B 1.468(7) .
O2B B 1.348(4) .
O2B C10B 1.454(5) .
C1 C8 1.3957(18) .
C1 C2 1.398(2) .
C2 C3 1.391(2) .
C2 B 1.556(2) .
C3 C6 1.4011(18) .
C4 C5 1.3501(18) .
C4 C6 1.4374(19) .
C5 C8 1.4326(19) 3_565
C6 C7 1.4180(19) .
C7 C8 1.4225(19) .
C7 C7 1.428(2) 3_565
C8 C5 1.4326(19) 3_565
C9A C12A 1.497(4) .
C9A C11A 1.548(5) .
C9A C10A 1.548(4) .
C10A C14 1.463(3) .
C10A C13A 1.533(4) .
C9B C11B 1.491(6) .
C9B C12B 1.527(7) .
C9B C10B 1.572(6) .
C10B C14 1.475(4) .
C10B C13B 1.489(6) .
C15 C18 1.363(5) .
C15 C16 1.382(3) .
C15 C17 1.390(3) .
C16 C17 1.352(4) 3_666
C17 C16 1.352(4) 3_666
